data_7048111
loop_
_publ_author_name
'Paitandi, Rajendra Prasad'
'Sharma, Vinay'
'Singh, Vishwa Deepak'
'Dwivedi, Bhupendra Kumar'
'Mobin, Shaikh M.'
'Pandey, Daya Shankar'

_publ_section_title
;
 Pyrazole appended quinoline-BODIPY based arene ruthenium complexes: their
 anticancer activity and potential applications in cellular imaging.
;
_journal_issue 48
_journal_name_full 'Dalton transactions (Cambridge, England : 2003)'
_journal_page_first 17500
_journal_page_last 17514
_journal_paper_doi 10.1039/c8dt02947d
_journal_volume 47
_journal_year 2018
_chemical_formula_moiety 'C32 H30 B Cl F8 N5 O P Ru'
_chemical_formula_sum 'C32 H30 B Cl F8 N5 O P Ru'
_chemical_formula_weight 830.91
_space_group_crystal_system monoclinic
_space_group_IT_number 14
_space_group_name_Hall '-P 2ybc'
_space_group_name_H-M_alt 'P 1 21/c 1'
_symmetry_space_group_name_Hall '-P 2ybc'
_symmetry_space_group_name_H-M 'P 1 21/c 1'
_atom_sites_solution_hydrogens geom
_audit_creation_method SHELXL-2014/7
_audit_update_record
;
2018-05-09 deposited with the CCDC.
2018-11-08 downloaded from the CCDC.
;
_cell_angle_alpha 90
_cell_angle_beta 90.016(3)
_cell_angle_gamma 90
_cell_formula_units_Z 4
_cell_length_a 13.7620(15)
_cell_length_b 16.0418(18)
_cell_length_c 14.7750(18)
_cell_measurement_reflns_used 11640
_cell_measurement_temperature 100(2)
_cell_measurement_theta_max 24.1345
_cell_measurement_theta_min 3.3525
_cell_volume 3261.8(6)
_computing_molecular_graphics Ortep3
_computing_publication_material Shelx97
_computing_structure_refinement 'SHELXL-2014/7 (Sheldrick, 2014)'
_computing_structure_solution 'SHELXS-97 (Sheldrick, 1997)'
_diffrn_ambient_temperature 100(2)
_diffrn_measured_fraction_theta_full 1.000
_diffrn_measured_fraction_theta_max 0.997
_diffrn_measurement_device_type 'Bruker APEX-II CCD'
_diffrn_radiation_type MoK\a
_diffrn_radiation_wavelength 0.71073
_diffrn_reflns_av_R_equivalents 0.0350
_diffrn_reflns_av_unetI/netI 0.0352
_diffrn_reflns_Laue_measured_fraction_full 1.000
_diffrn_reflns_Laue_measured_fraction_max 0.997
_diffrn_reflns_limit_h_max 18
_diffrn_reflns_limit_h_min -18
_diffrn_reflns_limit_k_max 21
_diffrn_reflns_limit_k_min -21
_diffrn_reflns_limit_l_max 19
_diffrn_reflns_limit_l_min -19
_diffrn_reflns_number 32109
_diffrn_reflns_point_group_measured_fraction_full 1.000
_diffrn_reflns_point_group_measured_fraction_max 0.997
_diffrn_reflns_theta_full 25.000
_diffrn_reflns_theta_max 28.307
_diffrn_reflns_theta_min 1.480
_exptl_absorpt_coefficient_mu 0.695
_exptl_absorpt_correction_T_max 1.00000
_exptl_absorpt_correction_T_min 0.56635
_exptl_absorpt_correction_type multi-scan
_exptl_absorpt_process_details 'SADABS, Bruker, 1997'
_exptl_crystal_colour BROWN
_exptl_crystal_density_diffrn 1.692
_exptl_crystal_description BLOCK
_exptl_crystal_F_000 1672
_exptl_crystal_size_max 0.33
_exptl_crystal_size_mid 0.28
_exptl_crystal_size_min 0.24
_refine_diff_density_max 0.926
_refine_diff_density_min -0.544
_refine_diff_density_rms 0.080
_refine_ls_extinction_method none
_refine_ls_goodness_of_fit_ref 0.988
_refine_ls_hydrogen_treatment constr
_refine_ls_matrix_type full
_refine_ls_number_parameters 451
_refine_ls_number_reflns 8096
_refine_ls_number_restraints 0
_refine_ls_restrained_S_all 0.988
_refine_ls_R_factor_all 0.0402
_refine_ls_R_factor_gt 0.0300
_refine_ls_shift/su_max 0.002
_refine_ls_shift/su_mean 0.000
_refine_ls_structure_factor_coef Fsqd
_refine_ls_weighting_details 'w=1/[\s^2^(Fo^2^)+(0.0350P)^2^+3.3143P] where P=(Fo^2^+2Fc^2^)/3'
_refine_ls_weighting_scheme calc
_refine_ls_wR_factor_gt 0.0703
_refine_ls_wR_factor_ref 0.0757
_reflns_Friedel_coverage 0.000
_reflns_number_gt 6782
_reflns_number_total 8096
_reflns_threshold_expression 'I > 2\s(I)'
_cod_data_source_file c8dt02947d2.cif
_cod_data_source_block 4
_cod_depositor_comments 'Adding full bibliography for 7048109--7048111.cif.'
_cod_database_code 7048111
_shelx_shelxl_version_number 2014/7
_shelx_space_group_comment
;
The symmetry employed for this shelxl refinement is uniquely defined
by the following loop, which should always be used as a source of
symmetry information in preference to the above space-group names.
They are only intended as comments.
;

loop_
_space_group_symop_operation_xyz
'x, y, z'
'-x, y+1/2, -z+1/2'
'-x, -y, -z'
'x, -y-1/2, z-1/2'

loop_
_atom_site_label
_atom_site_type_symbol
_atom_site_fract_x
_atom_site_fract_y
_atom_site_fract_z
_atom_site_U_iso_or_equiv
_atom_site_adp_type
_atom_site_occupancy
_atom_site_site_symmetry_order
_atom_site_calc_flag
_atom_site_refinement_flags_posn
_atom_site_refinement_flags_adp
Ru1 Ru 0.16322(2) 0.64726(2) 0.15047(2) 0.01047(5) Uani 1 1 d . .
Cl1 Cl 0.06057(4) 0.73790(3) 0.23578(4) 0.02059(12) Uani 1 1 d . .
P1 P 0.36614(4) 0.99663(3) 0.18555(4) 0.02042(12) Uani 1 1 d . .
F1 F 0.26055(9) 0.18986(8) 0.51762(9) 0.0229(3) Uani 1 1 d . .
F2 F 0.11024(10) 0.15652(8) 0.46786(10) 0.0246(3) Uani 1 1 d . .
F4 F 0.30961(11) 0.93229(9) 0.12050(11) 0.0334(4) Uani 1 1 d . .
F7 F 0.42030(11) 1.06175(10) 0.24953(11) 0.0347(4) Uani 1 1 d . .
O1 O 0.49481(11) 0.76488(9) 0.48138(11) 0.0212(3) Uani 1 1 d . .
F5 F 0.46208(11) 0.98509(9) 0.12528(12) 0.0376(4) Uani 1 1 d . .
F6 F 0.33348(12) 1.07154(9) 0.12099(11) 0.0379(4) Uani 1 1 d . .
F8 F 0.26865(12) 1.00720(11) 0.24364(13) 0.0465(5) Uani 1 1 d . .
N4 N 0.10333(12) 0.49916(10) 0.25198(12) 0.0122(3) Uani 1 1 d . .
N5 N 0.07083(12) 0.55123(10) 0.18558(12) 0.0128(3) Uani 1 1 d . .
N3 N 0.21619(12) 0.60224(10) 0.27678(12) 0.0117(3) Uani 1 1 d . .
N2 N 0.21238(12) 0.24331(10) 0.37171(12) 0.0138(3) Uani 1 1 d . .
F3 F 0.39918(15) 0.92164(10) 0.24798(13) 0.0555(5) Uani 1 1 d . .
N1 N 0.14093(12) 0.29860(10) 0.51324(12) 0.0135(3) Uani 1 1 d . .
C18 C 0.18522(14) 0.52671(12) 0.30148(14) 0.0117(4) Uani 1 1 d . .
C12 C 0.33531(14) 0.59736(12) 0.39756(14) 0.0130(4) Uani 1 1 d . .
C17 C 0.28753(14) 0.64065(12) 0.32751(14) 0.0125(4) Uani 1 1 d . .
C11 C 0.30544(14) 0.51493(12) 0.41670(15) 0.0140(4) Uani 1 1 d . .
H11 H 0.3388 0.4838 0.4617 0.017 Uiso 1 1 calc R U
C28 C 0.26258(14) 0.73878(12) 0.08659(14) 0.0142(4) Uani 1 1 d . .
H28 H 0.2923 0.7875 0.1104 0.017 Uiso 1 1 calc R U
C10 C 0.22874(14) 0.47905(12) 0.37113(14) 0.0126(4) Uani 1 1 d . .
C5 C 0.20152(14) 0.39204(12) 0.39762(14) 0.0125(4) Uani 1 1 d . .
C25 C 0.17700(15) 0.59346(13) 0.01722(14) 0.0160(4) Uani 1 1 d . .
H25 H 0.1468 0.5445 -0.0056 0.019 Uiso 1 1 calc R U
C16 C 0.31174(15) 0.72541(12) 0.31223(15) 0.0161(4) Uani 1 1 d . .
H16 H 0.2799 0.7560 0.2658 0.019 Uiso 1 1 calc R U
C26 C 0.26926(15) 0.58652(12) 0.05940(14) 0.0145(4) Uani 1 1 d . .
C13 C 0.40899(15) 0.63626(12) 0.44905(15) 0.0153(4) Uani 1 1 d . .
H13 H 0.4435 0.6059 0.4939 0.018 Uiso 1 1 calc R U
C14 C 0.43004(14) 0.71874(13) 0.43330(15) 0.0156(4) Uani 1 1 d . .
C27 C 0.30926(15) 0.66084(12) 0.09553(15) 0.0144(4) Uani 1 1 d . .
H27 H 0.3695 0.6581 0.1268 0.017 Uiso 1 1 calc R U
C6 C 0.22906(14) 0.32537(12) 0.34324(14) 0.0136(4) Uani 1 1 d . .
C31 C 0.39462(16) 0.49621(14) 0.13890(17) 0.0226(5) Uani 1 1 d . .
H31A H 0.4235 0.4404 0.1387 0.034 Uiso 1 1 calc R U
H31B H 0.4454 0.5379 0.1282 0.034 Uiso 1 1 calc R U
H31C H 0.3640 0.5066 0.1977 0.034 Uiso 1 1 calc R U
C15 C 0.38093(16) 0.76296(13) 0.36441(15) 0.0184(4) Uani 1 1 d . .
H15 H 0.3963 0.8199 0.3542 0.022 Uiso 1 1 calc R U
C19 C 0.03841(14) 0.43530(12) 0.26453(15) 0.0152(4) Uani 1 1 d . .
H19 H 0.0443 0.3910 0.3069 0.018 Uiso 1 1 calc R U
C4 C 0.15597(14) 0.37927(12) 0.48078(15) 0.0132(4) Uani 1 1 d . .
C1 C 0.09672(15) 0.30468(13) 0.59410(15) 0.0168(4) Uani 1 1 d . .
H1 H 0.0793 0.2588 0.6314 0.020 Uiso 1 1 calc R U
C9 C 0.24438(16) 0.19285(13) 0.30583(16) 0.0192(4) Uani 1 1 d . .
H9 H 0.2424 0.1337 0.3081 0.023 Uiso 1 1 calc R U
C23 C 0.17105(15) 0.74447(13) 0.04199(15) 0.0163(4) Uani 1 1 d . .
C21 C -0.01331(15) 0.52049(12) 0.15714(15) 0.0163(4) Uani 1 1 d . .
H21 H -0.0526 0.5445 0.1111 0.020 Uiso 1 1 calc R U
C20 C -0.03605(15) 0.44715(12) 0.20502(16) 0.0172(4) Uani 1 1 d . .
H20 H -0.0918 0.4130 0.1974 0.021 Uiso 1 1 calc R U
C2 C 0.07998(16) 0.38908(13) 0.61552(16) 0.0187(4) Uani 1 1 d . .
H2 H 0.0491 0.4099 0.6683 0.022 Uiso 1 1 calc R U
C7 C 0.27232(16) 0.32182(13) 0.25665(15) 0.0188(4) Uani 1 1 d . .
H7 H 0.2918 0.3682 0.2210 0.023 Uiso 1 1 calc R U
C3 C 0.11713(15) 0.43556(13) 0.54507(15) 0.0170(4) Uani 1 1 d . .
H3 H 0.1167 0.4946 0.5405 0.020 Uiso 1 1 calc R U
C8 C 0.28108(17) 0.23917(14) 0.23326(16) 0.0224(5) Uani 1 1 d . .
H8 H 0.3070 0.2177 0.1784 0.027 Uiso 1 1 calc R U
C224 C 0.12814(15) 0.67114(13) 0.00785(15) 0.0169(4) Uani 1 1 d . .
H224 H 0.0667 0.6736 -0.0214 0.020 Uiso 1 1 calc R U
C29 C 0.31845(16) 0.50202(12) 0.06456(16) 0.0179(4) Uani 1 1 d . .
H29 H 0.2675 0.4590 0.0765 0.021 Uiso 1 1 calc R U
C22 C 0.54449(17) 0.72303(15) 0.55354(18) 0.0269(5) Uani 1 1 d . .
H22A H 0.5891 0.7620 0.5833 0.040 Uiso 1 1 calc R U
H22B H 0.4970 0.7025 0.5976 0.040 Uiso 1 1 calc R U
H22C H 0.5814 0.6759 0.5290 0.040 Uiso 1 1 calc R U
C30 C 0.36340(18) 0.48430(14) -0.02871(17) 0.0250(5) Uani 1 1 d . .
H30A H 0.3959 0.4299 -0.0276 0.037 Uiso 1 1 calc R U
H30B H 0.3121 0.4839 -0.0747 0.037 Uiso 1 1 calc R U
H30C H 0.4109 0.5278 -0.0432 0.037 Uiso 1 1 calc R U
C32 C 0.11941(16) 0.82643(13) 0.03704(18) 0.0227(5) Uani 1 1 d . .
H32A H 0.1603 0.8699 0.0639 0.034 Uiso 1 1 calc R U
H32B H 0.1062 0.8402 -0.0264 0.034 Uiso 1 1 calc R U
H32C H 0.0580 0.8228 0.0703 0.034 Uiso 1 1 calc R U
B1 B 0.18098(17) 0.21819(13) 0.46906(17) 0.0150(5) Uani 1 1 d . .

loop_
_atom_site_aniso_label
_atom_site_aniso_U_11
_atom_site_aniso_U_22
_atom_site_aniso_U_33
_atom_site_aniso_U_23
_atom_site_aniso_U_13
_atom_site_aniso_U_12
Ru1 0.01273(8) 0.00840(7) 0.01026(8) 0.00099(6) 0.00091(6) -0.00052(5)
Cl1 0.0253(3) 0.0124(2) 0.0241(3) 0.0018(2) 0.0105(2) 0.00415(18)
P1 0.0287(3) 0.0145(2) 0.0180(3) -0.0005(2) 0.0017(2) 0.0010(2)
F1 0.0269(7) 0.0227(6) 0.0192(7) 0.0049(6) -0.0011(6) 0.0086(5)
F2 0.0297(7) 0.0155(6) 0.0287(8) -0.0043(6) 0.0068(6) -0.0097(5)
F4 0.0401(8) 0.0224(7) 0.0378(9) -0.0139(7) 0.0101(7) -0.0108(6)
F7 0.0423(8) 0.0356(8) 0.0260(8) -0.0077(7) -0.0137(7) 0.0016(7)
O1 0.0232(8) 0.0184(7) 0.0220(9) 0.0023(7) -0.0087(7) -0.0078(6)
F5 0.0342(8) 0.0330(8) 0.0456(10) -0.0119(7) 0.0143(7) -0.0075(6)
F6 0.0571(10) 0.0197(7) 0.0368(9) -0.0001(7) -0.0214(8) 0.0026(7)
F8 0.0441(9) 0.0443(9) 0.0512(11) -0.0219(9) 0.0223(9) -0.0086(8)
N4 0.0157(8) 0.0087(7) 0.0121(8) 0.0018(7) -0.0006(7) 0.0003(6)
N5 0.0154(8) 0.0102(7) 0.0128(9) 0.0022(7) -0.0005(7) 0.0004(6)
N3 0.0139(8) 0.0096(7) 0.0118(8) -0.0003(7) 0.0015(7) -0.0005(6)
N2 0.0181(8) 0.0088(7) 0.0146(9) -0.0004(7) -0.0010(7) 0.0003(6)
F3 0.0883(14) 0.0321(9) 0.0462(11) 0.0214(8) -0.0036(10) 0.0130(9)
N1 0.0158(8) 0.0104(7) 0.0144(9) 0.0022(7) -0.0002(7) -0.0013(6)
C18 0.0132(9) 0.0100(8) 0.0118(10) -0.0017(8) 0.0020(8) -0.0006(7)
C12 0.0140(9) 0.0116(8) 0.0132(10) -0.0017(8) 0.0030(8) -0.0005(7)
C17 0.0158(9) 0.0112(8) 0.0105(9) -0.0023(8) 0.0028(8) 0.0001(7)
C11 0.0164(9) 0.0115(9) 0.0140(10) 0.0016(8) 0.0011(8) 0.0025(7)
C28 0.0162(9) 0.0134(9) 0.0128(10) 0.0025(8) 0.0031(8) -0.0030(7)
C10 0.0169(9) 0.0088(8) 0.0120(10) 0.0000(8) 0.0026(8) 0.0009(7)
C5 0.0130(9) 0.0099(8) 0.0145(10) 0.0018(8) -0.0026(8) -0.0004(7)
C25 0.0197(10) 0.0182(9) 0.0102(10) -0.0022(8) 0.0021(8) -0.0037(8)
C16 0.0222(10) 0.0130(9) 0.0131(10) 0.0016(8) -0.0001(9) -0.0024(8)
C26 0.0168(9) 0.0155(9) 0.0112(10) 0.0003(8) 0.0048(8) 0.0001(8)
C13 0.0149(9) 0.0151(9) 0.0158(10) 0.0009(8) -0.0007(8) -0.0007(7)
C14 0.0157(9) 0.0156(9) 0.0155(11) -0.0015(8) 0.0005(8) -0.0042(7)
C27 0.0146(9) 0.0163(9) 0.0123(10) 0.0016(8) 0.0026(8) -0.0005(7)
C6 0.0182(10) 0.0107(8) 0.0119(10) 0.0024(8) -0.0015(8) -0.0003(7)
C31 0.0206(10) 0.0217(10) 0.0255(13) 0.0040(10) 0.0052(10) 0.0078(8)
C15 0.0256(11) 0.0125(9) 0.0172(11) 0.0020(8) 0.0003(9) -0.0054(8)
C19 0.0170(9) 0.0103(8) 0.0182(11) 0.0016(8) 0.0021(8) -0.0030(7)
C4 0.0153(9) 0.0098(8) 0.0144(10) 0.0002(8) -0.0015(8) -0.0017(7)
C1 0.0204(10) 0.0160(9) 0.0139(10) 0.0012(8) 0.0024(9) -0.0024(8)
C9 0.0260(11) 0.0133(9) 0.0183(11) -0.0021(9) -0.0035(9) 0.0018(8)
C23 0.0200(10) 0.0166(9) 0.0122(10) 0.0074(8) 0.0029(8) -0.0001(8)
C21 0.0168(9) 0.0145(9) 0.0176(11) 0.0022(8) -0.0034(8) -0.0005(7)
C20 0.0178(10) 0.0123(9) 0.0214(11) 0.0008(8) -0.0012(9) -0.0033(7)
C2 0.0225(10) 0.0184(10) 0.0153(11) -0.0025(9) 0.0040(9) 0.0004(8)
C7 0.0274(11) 0.0149(9) 0.0141(11) 0.0011(9) 0.0015(9) 0.0027(8)
C3 0.0219(10) 0.0125(9) 0.0168(11) -0.0011(8) 0.0006(9) 0.0008(8)
C8 0.0328(12) 0.0206(10) 0.0139(11) -0.0033(9) 0.0015(10) 0.0057(9)
C224 0.0176(10) 0.0211(10) 0.0120(10) 0.0040(9) -0.0025(8) -0.0015(8)
C29 0.0223(10) 0.0127(9) 0.0187(11) 0.0001(9) 0.0077(9) 0.0021(8)
C22 0.0255(11) 0.0243(11) 0.0309(14) 0.0044(11) -0.0136(11) -0.0070(9)
C30 0.0299(12) 0.0229(11) 0.0223(13) -0.0058(10) 0.0097(10) 0.0022(9)
C32 0.0226(11) 0.0179(10) 0.0277(13) 0.0096(10) 0.0008(10) 0.0029(8)
B1 0.0201(11) 0.0084(9) 0.0163(12) 0.0009(9) 0.0020(10) 0.0001(8)

loop_
_atom_type_symbol
_atom_type_description
_atom_type_scat_dispersion_real
_atom_type_scat_dispersion_imag
_atom_type_scat_source
C C 0.0033 0.0016 'International Tables Vol C Tables 4.2.6.8 and 6.1.1.4'
H H 0.0000 0.0000 'International Tables Vol C Tables 4.2.6.8 and 6.1.1.4'
B B 0.0013 0.0007 'International Tables Vol C Tables 4.2.6.8 and 6.1.1.4'
Cl Cl 0.1484 0.1585 'International Tables Vol C Tables 4.2.6.8 and 6.1.1.4'
F F 0.0171 0.0103 'International Tables Vol C Tables 4.2.6.8 and 6.1.1.4'
N N 0.0061 0.0033 'International Tables Vol C Tables 4.2.6.8 and 6.1.1.4'
O O 0.0106 0.0060 'International Tables Vol C Tables 4.2.6.8 and 6.1.1.4'
P P 0.1023 0.0942 'International Tables Vol C Tables 4.2.6.8 and 6.1.1.4'
Ru Ru -1.2594 0.8363 'International Tables Vol C Tables 4.2.6.8 and 6.1.1.4'

loop_
_geom_angle_atom_site_label_1
_geom_angle_atom_site_label_2
_geom_angle_atom_site_label_3
_geom_angle
N5 Ru1 N3 74.78(6)
N5 Ru1 C25 89.15(7)
N3 Ru1 C25 129.33(7)
N5 Ru1 C27 137.46(7)
N3 Ru1 C27 92.57(7)
C25 Ru1 C27 67.59(8)
N5 Ru1 C224 103.66(7)
N3 Ru1 C224 167.28(7)
C25 Ru1 C224 38.13(8)
C27 Ru1 C224 80.07(8)
N5 Ru1 C26 103.34(7)
N3 Ru1 C26 99.09(7)
C25 Ru1 C26 37.86(8)
C27 Ru1 C26 37.67(7)
C224 Ru1 C26 68.76(8)
N5 Ru1 C28 168.89(7)
N3 Ru1 C28 112.74(7)
C25 Ru1 C28 79.75(8)
C27 Ru1 C28 37.45(7)
C224 Ru1 C28 67.13(8)
C26 Ru1 C28 68.01(7)
N5 Ru1 C23 136.86(7)
N3 Ru1 C23 147.89(7)
C25 Ru1 C23 67.74(8)
C27 Ru1 C23 67.60(8)
C224 Ru1 C23 37.05(8)
C26 Ru1 C23 80.76(8)
C28 Ru1 C23 37.28(7)
N5 Ru1 Cl1 87.55(5)
N3 Ru1 Cl1 86.92(5)
C25 Ru1 Cl1 141.02(6)
C27 Ru1 Cl1 132.99(5)
C224 Ru1 Cl1 105.70(6)
C26 Ru1 Cl1 168.59(5)
C28 Ru1 Cl1 100.75(6)
C23 Ru1 Cl1 88.99(6)
F3 P1 F7 91.05(10)
F3 P1 F6 179.00(11)
F7 P1 F6 89.57(8)
F3 P1 F8 90.50(11)
F7 P1 F8 90.25(9)
F6 P1 F8 90.27(10)
F3 P1 F5 89.97(10)
F7 P1 F5 91.15(9)
F6 P1 F5 89.24(10)
F8 P1 F5 178.51(10)
F3 P1 F4 89.96(10)
F7 P1 F4 178.77(9)
F6 P1 F4 89.43(8)
F8 P1 F4 89.03(9)
F5 P1 F4 89.55(8)
C14 O1 C22 116.52(16)
N5 N4 C19 109.94(16)
N5 N4 C18 116.22(15)
C19 N4 C18 133.03(18)
C21 N5 N4 106.63(16)
C21 N5 Ru1 137.35(15)
N4 N5 Ru1 115.85(12)
C18 N3 C17 118.93(17)
C18 N3 Ru1 115.98(13)
C17 N3 Ru1 124.60(13)
C9 N2 C6 107.18(18)
C9 N2 B1 127.35(17)
C6 N2 B1 124.53(17)
C1 N1 C4 107.78(17)
C1 N1 B1 126.64(17)
C4 N1 B1 125.12(17)
N3 C18 N4 113.37(17)
N3 C18 C10 123.64(18)
N4 C18 C10 122.99(17)
C17 C12 C13 120.84(18)
C17 C12 C11 118.18(18)
C13 C12 C11 120.95(19)
N3 C17 C12 120.71(17)
N3 C17 C16 120.58(18)
C12 C17 C16 118.67(18)
C10 C11 C12 121.05(19)
C10 C11 H11 119.5
C12 C11 H11 119.5
C27 C28 C23 120.16(18)
C27 C28 Ru1 69.79(11)
C23 C28 Ru1 72.19(11)
C27 C28 H28 119.9
C23 C28 H28 119.9
Ru1 C28 H28 130.8
C11 C10 C18 116.99(17)
C11 C10 C5 116.96(18)
C18 C10 C5 126.01(18)
C6 C5 C4 121.25(18)
C6 C5 C10 119.85(18)
C4 C5 C10 118.67(18)
C26 C25 C224 122.31(19)
C26 C25 Ru1 73.11(12)
C224 C25 Ru1 72.35(12)
C26 C25 H25 118.8
C224 C25 H25 118.8
Ru1 C25 H25 128.0
C15 C16 C17 119.8(2)
C15 C16 H16 120.1
C17 C16 H16 120.1
C27 C26 C25 116.54(18)
C27 C26 C29 124.01(19)
C25 C26 C29 119.45(18)
C27 C26 Ru1 69.91(11)
C25 C26 Ru1 69.03(12)
C29 C26 Ru1 131.12(15)
C14 C13 C12 119.03(19)
C14 C13 H13 120.5
C12 C13 H13 120.5
O1 C14 C13 125.0(2)
O1 C14 C15 114.63(18)
C13 C14 C15 120.31(19)
C28 C27 C26 122.20(19)
C28 C27 Ru1 72.76(11)
C26 C27 Ru1 72.42(11)
C28 C27 H27 118.9
C26 C27 H27 118.9
Ru1 C27 H27 128.3
C5 C6 N2 120.30(19)
C5 C6 C7 132.03(19)
N2 C6 C7 107.66(17)
C29 C31 H31A 109.5
C29 C31 H31B 109.5
H31A C31 H31B 109.5
C29 C31 H31C 109.5
H31A C31 H31C 109.5
H31B C31 H31C 109.5
C16 C15 C14 121.25(19)
C16 C15 H15 119.4
C14 C15 H15 119.4
C20 C19 N4 107.35(18)
C20 C19 H19 126.3
N4 C19 H19 126.3
C5 C4 N1 120.38(18)
C5 C4 C3 131.87(18)
N1 C4 C3 107.75(18)
N1 C1 C2 110.07(19)
N1 C1 H1 125.0
C2 C1 H1 125.0
N2 C9 C8 110.77(19)
N2 C9 H9 124.6
C8 C9 H9 124.6
C224 C23 C28 118.84(19)
C224 C23 C32 121.13(19)
C28 C23 C32 119.93(19)
C224 C23 Ru1 69.79(12)
C28 C23 Ru1 70.54(11)
C32 C23 Ru1 128.61(16)
N5 C21 C20 110.21(19)
N5 C21 H21 124.9
C20 C21 H21 124.9
C19 C20 C21 105.87(18)
C19 C20 H20 127.1
C21 C20 H20 127.1
C3 C2 C1 106.82(19)
C3 C2 H2 126.6
C1 C2 H2 126.6
C8 C7 C6 107.66(19)
C8 C7 H7 126.2
C6 C7 H7 126.2
C2 C3 C4 107.57(18)
C2 C3 H3 126.2
C4 C3 H3 126.2
C7 C8 C9 106.7(2)
C7 C8 H8 126.6
C9 C8 H8 126.6
C23 C224 C25 119.89(19)
C23 C224 Ru1 73.15(12)
C25 C224 Ru1 69.51(12)
C23 C224 H224 120.1
C25 C224 H224 120.1
Ru1 C224 H224 129.7
C26 C29 C31 113.49(18)
C26 C29 C30 107.44(18)
C31 C29 C30 111.02(18)
C26 C29 H29 108.2
C31 C29 H29 108.2
C30 C29 H29 108.2
O1 C22 H22A 109.5
O1 C22 H22B 109.5
H22A C22 H22B 109.5
O1 C22 H22C 109.5
H22A C22 H22C 109.5
H22B C22 H22C 109.5
C29 C30 H30A 109.5
C29 C30 H30B 109.5
H30A C30 H30B 109.5
C29 C30 H30C 109.5
H30A C30 H30C 109.5
H30B C30 H30C 109.5
C23 C32 H32A 109.5
C23 C32 H32B 109.5
H32A C32 H32B 109.5
C23 C32 H32C 109.5
H32A C32 H32C 109.5
H32B C32 H32C 109.5
F1 B1 F2 109.09(17)
F1 B1 N1 109.66(18)
F2 B1 N1 110.47(17)
F1 B1 N2 110.13(17)
F2 B1 N2 111.59(18)
N1 B1 N2 105.86(16)

loop_
_geom_bond_atom_site_label_1
_geom_bond_atom_site_label_2
_geom_bond_distance
Ru1 N5 2.0638(16)
Ru1 N3 2.1294(17)
Ru1 C25 2.158(2)
Ru1 C27 2.179(2)
Ru1 C224 2.195(2)
Ru1 C26 2.212(2)
Ru1 C28 2.2174(19)
Ru1 C23 2.239(2)
Ru1 Cl1 2.3873(5)
P1 F3 1.5826(17)
P1 F7 1.5938(16)
P1 F6 1.5987(16)
P1 F8 1.6019(17)
P1 F5 1.6035(16)
P1 F4 1.6106(15)
F1 B1 1.386(3)
F2 B1 1.388(3)
O1 C14 1.359(2)
O1 C22 1.433(3)
N4 N5 1.364(2)
N4 C19 1.372(2)
N4 C18 1.414(3)
N5 C21 1.327(3)
N3 C18 1.335(2)
N3 C17 1.380(3)
N2 C9 1.340(3)
N2 C6 1.401(2)
N2 B1 1.555(3)
N1 C1 1.344(3)
N1 C4 1.396(2)
N1 B1 1.547(3)
C18 C10 1.415(3)
C12 C17 1.409(3)
C12 C13 1.413(3)
C12 C11 1.413(3)
C17 C16 1.418(3)
C11 C10 1.378(3)
C11 H11 0.9500
C28 C27 1.412(3)
C28 C23 1.424(3)
C28 H28 0.9500
C10 C5 1.497(3)
C5 C6 1.390(3)
C5 C4 1.395(3)
C25 C26 1.419(3)
C25 C224 1.423(3)
C25 H25 0.9500
C16 C15 1.365(3)
C16 H16 0.9500
C26 C27 1.418(3)
C26 C29 1.517(3)
C13 C14 1.374(3)
C13 H13 0.9500
C14 C15 1.413(3)
C27 H27 0.9500
C6 C7 1.412(3)
C31 C29 1.521(3)
C31 H31A 0.9800
C31 H31B 0.9800
C31 H31C 0.9800
C15 H15 0.9500
C19 C20 1.363(3)
C19 H19 0.9500
C4 C3 1.415(3)
C1 C2 1.409(3)
C1 H1 0.9500
C9 C8 1.399(3)
C9 H9 0.9500
C23 C224 1.410(3)
C23 C32 1.496(3)
C21 C20 1.408(3)
C21 H21 0.9500
C20 H20 0.9500
C2 C3 1.379(3)
C2 H2 0.9500
C7 C8 1.376(3)
C7 H7 0.9500
C3 H3 0.9500
C8 H8 0.9500
C224 H224 0.9500
C29 C30 1.537(3)
C29 H29 1.0000
C22 H22A 0.9800
C22 H22B 0.9800
C22 H22C 0.9800
C30 H30A 0.9800
C30 H30B 0.9800
C30 H30C 0.9800
C32 H32A 0.9800
C32 H32B 0.9800
C32 H32C 0.9800

loop_
_geom_torsion_atom_site_label_1
_geom_torsion_atom_site_label_2
_geom_torsion_atom_site_label_3
_geom_torsion_atom_site_label_4
_geom_torsion
C19 N4 N5 C21 0.1(2)
C18 N4 N5 C21 -170.93(17)
C19 N4 N5 Ru1 -176.00(13)
C18 N4 N5 Ru1 12.9(2)
C17 N3 C18 N4 171.78(17)
Ru1 N3 C18 N4 -15.9(2)
C17 N3 C18 C10 -7.3(3)
Ru1 N3 C18 C10 164.94(15)
N5 N4 C18 N3 2.2(2)
C19 N4 C18 N3 -166.2(2)
N5 N4 C18 C10 -178.64(17)
C19 N4 C18 C10 12.9(3)
C18 N3 C17 C12 7.5(3)
Ru1 N3 C17 C12 -164.04(14)
C18 N3 C17 C16 -170.21(19)
Ru1 N3 C17 C16 18.2(3)
C13 C12 C17 N3 179.41(18)
C11 C12 C17 N3 -2.5(3)
C13 C12 C17 C16 -2.8(3)
C11 C12 C17 C16 175.27(19)
C17 C12 C11 C10 -3.0(3)
C13 C12 C11 C10 175.1(2)
C12 C11 C10 C18 3.3(3)
C12 C11 C10 C5 -178.83(18)
N3 C18 C10 C11 1.9(3)
N4 C18 C10 C11 -177.12(18)
N3 C18 C10 C5 -175.69(19)
N4 C18 C10 C5 5.3(3)
C11 C10 C5 C6 -102.6(2)
C18 C10 C5 C6 75.0(3)
C11 C10 C5 C4 72.0(2)
C18 C10 C5 C4 -110.4(2)
N3 C17 C16 C15 178.5(2)
C12 C17 C16 C15 0.7(3)
C224 C25 C26 C27 2.5(3)
Ru1 C25 C26 C27 -52.94(17)
C224 C25 C26 C29 -178.2(2)
Ru1 C25 C26 C29 126.32(18)
C224 C25 C26 Ru1 55.47(19)
C17 C12 C13 C14 3.6(3)
C11 C12 C13 C14 -174.5(2)
C22 O1 C14 C13 0.3(3)
C22 O1 C14 C15 178.4(2)
C12 C13 C14 O1 175.9(2)
C12 C13 C14 C15 -2.2(3)
C23 C28 C27 C26 1.5(3)
Ru1 C28 C27 C26 55.31(18)
C23 C28 C27 Ru1 -53.77(18)
C25 C26 C27 C28 -3.0(3)
C29 C26 C27 C28 177.81(19)
Ru1 C26 C27 C28 -55.46(18)
C25 C26 C27 Ru1 52.50(17)
C29 C26 C27 Ru1 -126.7(2)
C4 C5 C6 N2 -0.7(3)
C10 C5 C6 N2 173.73(18)
C4 C5 C6 C7 177.5(2)
C10 C5 C6 C7 -8.0(3)
C9 N2 C6 C5 178.92(19)
B1 N2 C6 C5 -11.5(3)
C9 N2 C6 C7 0.3(2)
B1 N2 C6 C7 169.87(18)
C17 C16 C15 C14 0.6(3)
O1 C14 C15 C16 -178.1(2)
C13 C14 C15 C16 0.1(3)
N5 N4 C19 C20 0.1(2)
C18 N4 C19 C20 169.1(2)
C6 C5 C4 N1 2.9(3)
C10 C5 C4 N1 -171.59(17)
C6 C5 C4 C3 -176.3(2)
C10 C5 C4 C3 9.2(3)
C1 N1 C4 C5 179.59(19)
B1 N1 C4 C5 7.0(3)
C1 N1 C4 C3 -1.1(2)
B1 N1 C4 C3 -173.60(18)
C4 N1 C1 C2 1.2(2)
B1 N1 C1 C2 173.64(19)
C6 N2 C9 C8 -0.7(2)
B1 N2 C9 C8 -169.94(19)
C27 C28 C23 C224 0.5(3)
Ru1 C28 C23 C224 -52.21(18)
C27 C28 C23 C32 176.7(2)
Ru1 C28 C23 C32 124.1(2)
C27 C28 C23 Ru1 52.67(18)
N4 N5 C21 C20 -0.3(2)
Ru1 N5 C21 C20 174.52(16)
N4 C19 C20 C21 -0.3(2)
N5 C21 C20 C19 0.4(3)
N1 C1 C2 C3 -0.9(3)
C5 C6 C7 C8 -178.1(2)
N2 C6 C7 C8 0.3(2)
C1 C2 C3 C4 0.3(2)
C5 C4 C3 C2 179.7(2)
N1 C4 C3 C2 0.5(2)
C6 C7 C8 C9 -0.7(3)
N2 C9 C8 C7 0.9(3)
C28 C23 C224 C25 -0.9(3)
C32 C23 C224 C25 -177.1(2)
Ru1 C23 C224 C25 -53.43(18)
C28 C23 C224 Ru1 52.56(18)
C32 C23 C224 Ru1 -123.7(2)
C26 C25 C224 C23 -0.7(3)
Ru1 C25 C224 C23 55.14(19)
C26 C25 C224 Ru1 -55.82(19)
C27 C26 C29 C31 20.8(3)
C25 C26 C29 C31 -158.43(19)
Ru1 C26 C29 C31 -71.5(2)
C27 C26 C29 C30 -102.3(2)
C25 C26 C29 C30 78.5(2)
Ru1 C26 C29 C30 165.42(16)
C1 N1 B1 F1 -68.3(3)
C4 N1 B1 F1 102.8(2)
C1 N1 B1 F2 52.0(3)
C4 N1 B1 F2 -136.89(19)
C1 N1 B1 N2 172.92(18)
C4 N1 B1 N2 -15.9(3)
C9 N2 B1 F1 67.1(3)
C6 N2 B1 F1 -100.4(2)
C9 N2 B1 F2 -54.2(3)
C6 N2 B1 F2 138.33(19)
C9 N2 B1 N1 -174.43(19)
C6 N2 B1 N1 18.1(3)
